data_2221718
loop_
_publ_author_name
'Zhang, Min'
'Lu, Ran-Zhe'
'Han, Lu-Na'
'Wei, Wen-Bin'
'Wang, Hai-Bo'

_publ_section_title
;
 <i>N</i>-(4-Isopropoxyphenyl)acetamide
;
_journal_issue 5
_journal_name_full 'Acta Crystallographica Section E'
_journal_page_first o1017
_journal_paper_doi 10.1107/S1600536809012665
_journal_volume 65
_journal_year 2009
_chemical_formula_moiety 'C11 H15 N O2'
_chemical_formula_sum 'C11 H15 N O2'
_chemical_formula_weight 193.24
_chemical_melting_point 403
_chemical_name_systematic
;
 N-(4-isopropoxyphenyl)acetamide
;
_space_group_IT_number 61
_symmetry_cell_setting orthorhombic
_symmetry_space_group_name_Hall '-P 2ac 2ab'
_symmetry_space_group_name_H-M 'P b c a'
_atom_sites_solution_hydrogens geom
_atom_sites_solution_primary direct
_atom_sites_solution_secondary difmap
_audit_creation_method SHELXL-97
_cell_angle_alpha 90.00
_cell_angle_beta 90.00
_cell_angle_gamma 90.00
_cell_formula_units_Z 8
_cell_length_a 9.3010(19)
_cell_length_b 7.6490(15)
_cell_length_c 31.394(6)
_cell_measurement_reflns_used 25
_cell_measurement_temperature 294(2)
_cell_measurement_theta_max 12
_cell_measurement_theta_min 9
_cell_volume 2233.5(8)
_computing_cell_refinement 'CAD4 Software (Enraf--Nonius, 1989)'
_computing_data_collection 'CAD4 Software (Enraf--Nonius, 1989)'
_computing_data_reduction 'XCAD4 (Harms & Wocadlo, 1995)'
_computing_molecular_graphics 'PLATON (Spek, 2009) and ORTEP-3 (Farrugia, 1997)'
_computing_publication_material 'SHELXTL (Sheldrick, 2008)'
_computing_structure_refinement 'SHELXL97 (Sheldrick, 2008)'
_computing_structure_solution 'SHELXS97 (Sheldrick, 2008)'
_diffrn_ambient_temperature 294(2)
_diffrn_measured_fraction_theta_full 0.999
_diffrn_measured_fraction_theta_max 0.999
_diffrn_measurement_device_type 'Enraf--Nonius CAD-4 diffractometer'
_diffrn_measurement_method '\w/2\q scans'
_diffrn_radiation_monochromator graphite
_diffrn_radiation_source 'fine-focus sealed tube'
_diffrn_radiation_type MoK\a
_diffrn_radiation_wavelength 0.71073
_diffrn_reflns_av_R_equivalents 0.0000
_diffrn_reflns_av_sigmaI/netI 0.0531
_diffrn_reflns_limit_h_max 11
_diffrn_reflns_limit_h_min 0
_diffrn_reflns_limit_k_max 9
_diffrn_reflns_limit_k_min 0
_diffrn_reflns_limit_l_max 37
_diffrn_reflns_limit_l_min 0
_diffrn_reflns_number 2026
_diffrn_reflns_theta_full 25.25
_diffrn_reflns_theta_max 25.25
_diffrn_reflns_theta_min 1.30
_diffrn_standards_decay_% 1
_diffrn_standards_interval_time 120
_diffrn_standards_number 3
_exptl_absorpt_coefficient_mu 0.079
_exptl_absorpt_correction_T_max 0.9921
_exptl_absorpt_correction_T_min 0.9767
_exptl_absorpt_correction_type psi-scan
_exptl_absorpt_process_details '(North <i>et al.</i>,  1968)'
_exptl_crystal_colour colorless
_exptl_crystal_density_diffrn 1.149
_exptl_crystal_density_method 'not measured'
_exptl_crystal_description block
_exptl_crystal_F_000 832
_exptl_crystal_size_max 0.30
_exptl_crystal_size_mid 0.10
_exptl_crystal_size_min 0.10
_refine_diff_density_max 0.261
_refine_diff_density_min -0.232
_refine_ls_extinction_method none
_refine_ls_goodness_of_fit_ref 1.010
_refine_ls_hydrogen_treatment constr
_refine_ls_matrix_type full
_refine_ls_number_parameters 127
_refine_ls_number_reflns 2026
_refine_ls_restrained_S_all 1.015
_refine_ls_R_factor_all 0.1257
_refine_ls_R_factor_gt 0.0678
_refine_ls_shift/su_max 0.000
_refine_ls_shift/su_mean 0.000
_refine_ls_structure_factor_coef Fsqd
_refine_ls_weighting_details 'calc w=1/[\s^2^(Fo^2^)+(0.1000P)^2^] where P=(Fo^2^+2Fc^2^)/3'
_refine_ls_weighting_scheme calc
_refine_ls_wR_factor_gt 0.1723
_refine_ls_wR_factor_ref 0.2018
_reflns_number_gt 1099
_reflns_number_total 2026
_reflns_threshold_expression I>2\s(I)
_cod_data_source_file hk2659.cif
_cod_data_source_block I
_cod_depositor_comments
;
The following automatic conversions were performed:

'_chemical_melting_point' value '403K' was changed to '403' - the
value should be numeric and without a unit designator.

Automatic conversion script
Id: cif_fix_values 1646 2011-03-28 12:23:43Z adriana 

The following automatic conversions were performed:

'_chemical_melting_point' value '403K' was changed to '403' - the
value should be numeric and without a unit designator.

Automatic conversion script
Id: cif_fix_values 1715 2011-07-08 13:25:40Z adriana 
;
_cod_database_code 2221718
_cod_database_fobs_code 2221718

loop_
_symmetry_equiv_pos_as_xyz
'x, y, z'
'-x+1/2, -y, z+1/2'
'x+1/2, -y+1/2, -z'
'-x, y+1/2, -z+1/2'
'-x, -y, -z'
'x-1/2, y, -z-1/2'
'-x-1/2, y-1/2, z'
'x, -y-1/2, z-1/2'

loop_
_atom_site_type_symbol
_atom_site_label
_atom_site_fract_x
_atom_site_fract_y
_atom_site_fract_z
_atom_site_U_iso_or_equiv
_atom_site_adp_type
_atom_site_calc_flag
_atom_site_refinement_flags
_atom_site_occupancy
_atom_site_disorder_assembly
_atom_site_disorder_group
N N 0.5437(3) 0.2110(3) 0.52353(8) 0.0516(7) Uani d . 1 . .
H H0A 0.4609 0.2564 0.5183 0.062 Uiso calc R 1 . .
O O1 0.5722(3) -0.0692(3) 0.68713(7) 0.0834(8) Uani d U 1 . .
O O2 0.7614(2) 0.1579(3) 0.49473(7) 0.0665(7) Uani d . 1 . .
C C1 0.5187(7) -0.3739(7) 0.67643(15) 0.128(2) Uani d . 1 . .
H H1A 0.5192 -0.3613 0.6460 0.192 Uiso calc R 1 . .
H H1B 0.4231 -0.3546 0.6870 0.192 Uiso calc R 1 . .
H H1C 0.5494 -0.4897 0.6839 0.192 Uiso calc R 1 . .
C C2 0.6254(7) -0.2587(7) 0.74329(13) 0.1163(17) Uani d . 1 . .
H H2A 0.6915 -0.1733 0.7542 0.175 Uiso calc R 1 . .
H H2B 0.6577 -0.3737 0.7510 0.175 Uiso calc R 1 . .
H H2C 0.5318 -0.2385 0.7552 0.175 Uiso calc R 1 . .
C C3 0.6181(5) -0.2437(6) 0.69566(12) 0.0810(12) Uani d U 1 . .
H H3A 0.7146 -0.2607 0.6838 0.097 Uiso calc R 1 . .
C C4 0.5728(4) -0.0080(4) 0.64580(11) 0.0602(9) Uani d . 1 . .
C C5 0.6698(3) -0.0586(4) 0.61512(10) 0.0589(9) Uani d . 1 . .
H H5A 0.7396 -0.1415 0.6215 0.071 Uiso calc R 1 . .
C C6 0.6637(3) 0.0134(4) 0.57479(10) 0.0543(8) Uani d . 1 . .
H H6A 0.7297 -0.0221 0.5543 0.065 Uiso calc R 1 . .
C C7 0.5608(3) 0.1378(4) 0.56435(9) 0.0470(8) Uani d . 1 . .
C C8 0.4652(4) 0.1886(5) 0.59609(12) 0.0631(10) Uani d . 1 . .
H H8A 0.3955 0.2722 0.5900 0.076 Uiso calc R 1 . .
C C9 0.4712(4) 0.1183(5) 0.63610(11) 0.0680(10) Uani d . 1 . .
H H9A 0.4069 0.1555 0.6569 0.082 Uiso calc R 1 . .
C C10 0.6390(3) 0.2191(4) 0.49183(10) 0.0515(8) Uani d . 1 . .
C C11 0.5892(4) 0.3070(5) 0.45170(11) 0.0638(10) Uani d . 1 . .
H H11A 0.6652 0.3047 0.4310 0.096 Uiso calc R 1 . .
H H11B 0.5638 0.4260 0.4578 0.096 Uiso calc R 1 . .
H H11C 0.5069 0.2464 0.4406 0.096 Uiso calc R 1 . .

loop_
_atom_site_aniso_label
_atom_site_aniso_U_11
_atom_site_aniso_U_22
_atom_site_aniso_U_33
_atom_site_aniso_U_12
_atom_site_aniso_U_13
_atom_site_aniso_U_23
N 0.0428(13) 0.0549(16) 0.0572(16) 0.0014(12) -0.0018(11) 0.0035(13)
O1 0.119(2) 0.0703(17) 0.0608(16) 0.0233(16) 0.0052(14) 0.0019(13)
O2 0.0471(13) 0.0715(16) 0.0808(16) 0.0047(12) 0.0103(12) 0.0115(12)
C1 0.198(6) 0.092(4) 0.094(4) -0.034(4) 0.005(4) 0.003(3)
C2 0.168(5) 0.107(4) 0.074(3) 0.024(4) 0.001(3) 0.022(3)
C3 0.096(3) 0.069(2) 0.078(3) 0.014(2) 0.008(2) 0.011(2)
C4 0.076(2) 0.0508(19) 0.054(2) 0.0052(19) -0.0027(17) -0.0050(16)
C5 0.061(2) 0.051(2) 0.065(2) 0.0133(17) -0.0040(16) 0.0000(17)
C6 0.0534(18) 0.0518(19) 0.058(2) 0.0022(16) 0.0051(15) -0.0014(16)
C7 0.0428(15) 0.0439(17) 0.0543(19) -0.0027(14) -0.0004(13) -0.0027(14)
C8 0.062(2) 0.057(2) 0.071(2) 0.0136(17) 0.0049(17) 0.0004(18)
C9 0.076(2) 0.064(2) 0.063(2) 0.017(2) 0.0114(17) -0.0049(19)
C10 0.0486(17) 0.0420(18) 0.064(2) -0.0084(15) 0.0008(15) -0.0044(15)
C11 0.061(2) 0.063(2) 0.067(2) -0.0106(18) -0.0042(16) 0.0080(18)

loop_
_atom_type_symbol
_atom_type_description
_atom_type_scat_dispersion_real
_atom_type_scat_dispersion_imag
_atom_type_scat_source
C C 0.0033 0.0016 'International Tables Vol C Tables 4.2.6.8 and 6.1.1.4'
H H 0.0000 0.0000 'International Tables Vol C Tables 4.2.6.8 and 6.1.1.4'
N N 0.0061 0.0033 'International Tables Vol C Tables 4.2.6.8 and 6.1.1.4'
O O 0.0106 0.0060 'International Tables Vol C Tables 4.2.6.8 and 6.1.1.4'

loop_
_geom_angle_atom_site_label_1
_geom_angle_atom_site_label_2
_geom_angle_atom_site_label_3
_geom_angle_site_symmetry_1
_geom_angle_site_symmetry_3
_geom_angle
_geom_angle_publ_flag
C10 N C7 . . 128.5(3) ?
C10 N H0A . . 115.7 ?
C7 N H0A . . 115.7 ?
C4 O1 C3 . . 119.5(3) ?
C3 C1 H1A . . 109.5 ?
C3 C1 H1B . . 109.5 ?
H1A C1 H1B . . 109.5 ?
C3 C1 H1C . . 109.5 ?
H1A C1 H1C . . 109.5 ?
H1B C1 H1C . . 109.5 ?
C3 C2 H2A . . 109.5 ?
C3 C2 H2B . . 109.5 ?
H2A C2 H2B . . 109.5 ?
C3 C2 H2C . . 109.5 ?
H2A C2 H2C . . 109.5 ?
H2B C2 H2C . . 109.5 ?
O1 C3 C1 . . 111.3(4) ?
O1 C3 C2 . . 105.8(3) ?
C1 C3 C2 . . 112.4(4) ?
O1 C3 H3A . . 109.1 ?
C1 C3 H3A . . 109.1 ?
C2 C3 H3A . . 109.1 ?
C5 C4 O1 . . 124.5(3) ?
C5 C4 C9 . . 119.3(3) ?
O1 C4 C9 . . 116.1(3) ?
C4 C5 C6 . . 120.2(3) ?
C4 C5 H5A . . 119.9 ?
C6 C5 H5A . . 119.9 ?
C5 C6 C7 . . 121.2(3) ?
C5 C6 H6A . . 119.4 ?
C7 C6 H6A . . 119.4 ?
C6 C7 C8 . . 117.6(3) ?
C6 C7 N . . 124.4(3) ?
C8 C7 N . . 118.0(3) ?
C9 C8 C7 . . 121.5(3) ?
C9 C8 H8A . . 119.3 ?
C7 C8 H8A . . 119.3 ?
C8 C9 C4 . . 120.3(3) ?
C8 C9 H9A . . 119.9 ?
C4 C9 H9A . . 119.9 ?
O2 C10 N . . 122.7(3) ?
O2 C10 C11 . . 121.1(3) ?
N C10 C11 . . 116.2(3) ?
C10 C11 H11A . . 109.5 ?
C10 C11 H11B . . 109.5 ?
H11A C11 H11B . . 109.5 ?
C10 C11 H11C . . 109.5 ?
H11A C11 H11C . . 109.5 ?
H11B C11 H11C . . 109.5 ?

loop_
_geom_bond_atom_site_label_1
_geom_bond_atom_site_label_2
_geom_bond_site_symmetry_2
_geom_bond_distance
_geom_bond_publ_flag
N C10 . 1.334(4) ?
N C7 . 1.407(4) ?
N H0A . 0.8600 ?
O1 C4 . 1.379(4) ?
O1 C3 . 1.427(5) ?
O2 C10 . 1.234(4) ?
C1 C3 . 1.487(6) ?
C1 H1A . 0.9600 ?
C1 H1B . 0.9600 ?
C1 H1C . 0.9600 ?
C2 C3 . 1.501(5) ?
C2 H2A . 0.9600 ?
C2 H2B . 0.9600 ?
C2 H2C . 0.9600 ?
C3 H3A . 0.9800 ?
C4 C5 . 1.375(4) ?
C4 C9 . 1.385(4) ?
C5 C6 . 1.382(4) ?
C5 H5A . 0.9300 ?
C6 C7 . 1.389(4) ?
C6 H6A . 0.9300 ?
C7 C8 . 1.391(4) ?
C8 C9 . 1.367(5) ?
C8 H8A . 0.9300 ?
C9 H9A . 0.9300 ?
C10 C11 . 1.501(4) ?
C11 H11A . 0.9600 ?
C11 H11B . 0.9600 ?
C11 H11C . 0.9600 ?

loop_
_geom_hbond_atom_site_label_D
_geom_hbond_atom_site_label_H
_geom_hbond_atom_site_label_A
_geom_hbond_site_symmetry_A
_geom_hbond_distance_DH
_geom_hbond_distance_HA
_geom_hbond_distance_DA
_geom_hbond_angle_DHA
N H0A O2 3_456 0.86 2.01 2.869(3) 175
C6 H6A O2 . 0.93 2.34 2.892(4) 118

loop_
_geom_torsion_atom_site_label_1
_geom_torsion_atom_site_label_2
_geom_torsion_atom_site_label_3
_geom_torsion_atom_site_label_4
_geom_torsion_site_symmetry_1
_geom_torsion_site_symmetry_2
_geom_torsion_site_symmetry_3
_geom_torsion_site_symmetry_4
_geom_torsion
_geom_torsion_publ_flag
C4 O1 C3 C1 . . . . -65.9(5) ?
C4 O1 C3 C2 . . . . 171.7(4) ?
C3 O1 C4 C5 . . . . -32.2(5) ?
C3 O1 C4 C9 . . . . 150.6(4) ?
O1 C4 C5 C6 . . . . -178.5(3) ?
C9 C4 C5 C6 . . . . -1.3(5) ?
C4 C5 C6 C7 . . . . 0.2(5) ?
C5 C6 C7 C8 . . . . 0.7(5) ?
C5 C6 C7 N . . . . -176.9(3) ?
C10 N C7 C6 . . . . -21.2(5) ?
C10 N C7 C8 . . . . 161.2(3) ?
C6 C7 C8 C9 . . . . -0.4(5) ?
N C7 C8 C9 . . . . 177.4(3) ?
C7 C8 C9 C4 . . . . -0.8(5) ?
C5 C4 C9 C8 . . . . 1.7(5) ?
O1 C4 C9 C8 . . . . 179.0(3) ?
C7 N C10 O2 . . . . 0.6(5) ?
C7 N C10 C11 . . . . -179.7(3) ?

loop_
_cod_related_entry_id
_cod_related_entry_database
_cod_related_entry_code
1 ChemSpider 85916
